data_7018831
loop_
_publ_author_name
'Ni, Jia'
'Wei, Kai-Ju'
'Min, Yuanzeng'
'Chen, Yaowen'
'Zhan, Shunze'
'Li, Dan'
'Liu, Yangzhong'

_publ_section_title
;
 Copper(i) coordination polymers of 2,2'-dipyridylamine derivatives:
 syntheses, structures, and luminescence.
;
_journal_issue 17
_journal_name_full 'Dalton transactions (Cambridge, England : 2003)'
_journal_page_first 5280
_journal_page_last 5293
_journal_paper_doi 10.1039/c2dt12032a
_journal_volume 41
_journal_year 2012
_chemical_formula_sum 'C24 H18 Cu I N5'
_chemical_formula_weight 566.87
_chemical_name_systematic
;
?
;
_space_group_IT_number 15
_symmetry_cell_setting monoclinic
_symmetry_space_group_name_Hall '-C 2yc'
_symmetry_space_group_name_H-M 'C 1 2/c 1'
_atom_sites_solution_hydrogens geom
_atom_sites_solution_primary direct
_atom_sites_solution_secondary difmap
_audit_creation_method SHELXL-97
_cell_angle_alpha 90.00
_cell_angle_beta 95.2010(10)
_cell_angle_gamma 90.00
_cell_formula_units_Z 8
_cell_length_a 9.7052(8)
_cell_length_b 15.6248(12)
_cell_length_c 30.199(2)
_cell_measurement_temperature 293(2)
_cell_volume 4560.6(6)
_computing_cell_refinement 'SAINT (Bruker, 2002)'
_computing_data_collection 'SMART (Bruker, 2002)'
_computing_data_reduction SAINT
_computing_molecular_graphics 'ORTEP-II (Johnson, 1976)'
_computing_publication_material SHELXL-97
_computing_structure_refinement 'SHELXL-97 (Sheldrick, 1997)'
_computing_structure_solution 'SHELXS-97 (Sheldrick, 1997)'
_diffrn_ambient_temperature 293(2)
_diffrn_measured_fraction_theta_full 0.998
_diffrn_measured_fraction_theta_max 0.998
_diffrn_measurement_device_type 'Bruker APEX area-dectector diffractometer'
_diffrn_measurement_method '\f and \w-scan'
_diffrn_radiation_monochromator graphite
_diffrn_radiation_source 'fine-focus sealed tube'
_diffrn_radiation_type MoK\a
_diffrn_radiation_wavelength 0.71073
_diffrn_reflns_av_R_equivalents 0.0594
_diffrn_reflns_av_sigmaI/netI 0.0507
_diffrn_reflns_limit_h_max 11
_diffrn_reflns_limit_h_min -11
_diffrn_reflns_limit_k_max 18
_diffrn_reflns_limit_k_min -18
_diffrn_reflns_limit_l_max 35
_diffrn_reflns_limit_l_min -35
_diffrn_reflns_number 17020
_diffrn_reflns_theta_full 25.00
_diffrn_reflns_theta_max 25.00
_diffrn_reflns_theta_min 2.52
_diffrn_standards_decay_% 0
_diffrn_standards_interval_count 0
_diffrn_standards_interval_time 0
_diffrn_standards_number 0
_exptl_absorpt_coefficient_mu 2.332
_exptl_absorpt_correction_T_max 0.2732
_exptl_absorpt_correction_T_min 0.1038
_exptl_absorpt_correction_type multi-scan
_exptl_absorpt_process_details 'SADABS (Bruker, 2002)'
_exptl_crystal_colour Yellow
_exptl_crystal_density_diffrn 1.651
_exptl_crystal_density_meas ?
_exptl_crystal_density_method 'not measured'
_exptl_crystal_description Prism
_exptl_crystal_F_000 2232
_exptl_crystal_size_max 0.26
_exptl_crystal_size_mid 0.18
_exptl_crystal_size_min 0.11
_refine_diff_density_max 1.211
_refine_diff_density_min -0.460
_refine_diff_density_rms 0.075
_refine_ls_extinction_method none
_refine_ls_goodness_of_fit_ref 1.037
_refine_ls_hydrogen_treatment constr
_refine_ls_matrix_type full
_refine_ls_number_parameters 282
_refine_ls_number_reflns 4007
_refine_ls_number_restraints 0
_refine_ls_restrained_S_all 1.037
_refine_ls_R_factor_all 0.0642
_refine_ls_R_factor_gt 0.0445
_refine_ls_shift/su_max 0.001
_refine_ls_shift/su_mean 0.000
_refine_ls_structure_factor_coef Fsqd
_refine_ls_weighting_details 'calc w=1/[\s^2^(Fo^2^)+(0.0284P)^2^+9.4546P] where P=(Fo^2^+2Fc^2^)/3'
_refine_ls_weighting_scheme calc
_refine_ls_wR_factor_gt 0.0940
_refine_ls_wR_factor_ref 0.0985
_reflns_number_gt 2741
_reflns_number_total 4007
_reflns_threshold_expression >2sigma(I)
_cod_data_source_file c2dt12032a.txt
_cod_data_source_block 8
_cod_depositor_comments
;
The following automatic conversions were performed:

'_symmetry_cell_setting' value 'Monoclinic' changed to 'monoclinic'
according to /home/saulius/struct/CIF-dictionaries/cif_core.dic
dictionary named 'cif_core.dic' version 2.4.1 from
2010-06-29.

'_exptl_absorpt_correction_type' value 'Multi-scan'
changed to 'multi-scan' according to
/home/saulius/struct/CIF-dictionaries/cif_core.dic dictionary named
'cif_core.dic' version 2.4.1 from 2010-06-29.

Automatic conversion script
Id: cif_fix_values 1715 2011-07-08 13:25:40Z adriana 

The following automatic conversions were performed:

'_exptl_crystal_density_meas' value 'no' was changed to '?' - the
value is perceived as not measured.

Automatic conversion script
Id: cif_fix_values 3008 2015-01-20 13:52:24Z robertas 
;
_cod_original_cell_volume 4560.5(6)
_cod_original_sg_symbol_H-M C2/c
_cod_database_code 7018831

loop_
_symmetry_equiv_pos_as_xyz
'x, y, z'
'-x, y, -z+1/2'
'x+1/2, y+1/2, z'
'-x+1/2, y+1/2, -z+1/2'
'-x, -y, -z'
'x, -y, z-1/2'
'-x+1/2, -y+1/2, -z'
'x+1/2, -y+1/2, z-1/2'

loop_
_atom_site_label
_atom_site_type_symbol
_atom_site_fract_x
_atom_site_fract_y
_atom_site_fract_z
_atom_site_U_iso_or_equiv
_atom_site_adp_type
_atom_site_occupancy
_atom_site_symmetry_multiplicity
_atom_site_calc_flag
_atom_site_refinement_flags
Cu1 Cu 0.58719(7) 0.05321(5) 0.48565(2) 0.0741(2) Uani 1 1 d .
C1 C 0.5329(7) 0.2215(4) 0.52483(18) 0.0743(16) Uani 1 1 d .
H1 H 0.5611 0.2000 0.5529 0.089 Uiso 1 1 calc R
C2 C 0.4349(9) 0.2780(5) 0.5214(2) 0.105(2) Uani 1 1 d .
H2 H 0.3966 0.2981 0.5466 0.126 Uiso 1 1 calc R
C3 C 0.3888(9) 0.3074(5) 0.4799(3) 0.125(3) Uani 1 1 d .
H3 H 0.3128 0.3438 0.4761 0.150 Uiso 1 1 calc R
C4 C 0.4574(7) 0.2821(4) 0.44396(19) 0.094(2) Uani 1 1 d .
H4 H 0.4304 0.3028 0.4156 0.112 Uiso 1 1 calc R
C5 C 0.5654(5) 0.2264(3) 0.45074(15) 0.0554(13) Uani 1 1 d .
C6 C 0.7371(5) 0.1368(3) 0.41478(16) 0.0580(13) Uani 1 1 d .
C7 C 0.8365(6) 0.1412(4) 0.38468(17) 0.0714(15) Uani 1 1 d .
H7 H 0.8345 0.1858 0.3642 0.086 Uiso 1 1 calc R
C8 C 0.9364(7) 0.0808(5) 0.3850(2) 0.092(2) Uani 1 1 d .
H8 H 0.9989 0.0809 0.3634 0.110 Uiso 1 1 calc R
C9 C 0.9445(7) 0.0188(5) 0.4178(3) 0.106(2) Uani 1 1 d .
H9 H 1.0155 -0.0213 0.4201 0.127 Uiso 1 1 calc R
C10 C 0.8430(7) 0.0190(5) 0.4468(3) 0.113(3) Uani 1 1 d .
H10 H 0.8478 -0.0220 0.4692 0.135 Uiso 1 1 calc R
C11 C 0.6009(5) 0.2435(4) 0.37210(14) 0.0582(13) Uani 1 1 d .
C12 C 0.5122(6) 0.2055(4) 0.34008(16) 0.0713(15) Uani 1 1 d .
H12 H 0.4741 0.1523 0.3454 0.086 Uiso 1 1 calc R
C13 C 0.4792(6) 0.2463(4) 0.29956(16) 0.0728(16) Uani 1 1 d .
H13 H 0.4192 0.2197 0.2780 0.087 Uiso 1 1 calc R
C14 C 0.5327(6) 0.3240(4) 0.29080(14) 0.0635(14) Uani 1 1 d .
C15 C 0.6192(6) 0.3629(4) 0.32400(15) 0.0690(15) Uani 1 1 d .
H15 H 0.6554 0.4167 0.3190 0.083 Uiso 1 1 calc R
C16 C 0.6523(6) 0.3234(4) 0.36399(16) 0.0697(15) Uani 1 1 d .
H16 H 0.7099 0.3508 0.3858 0.084 Uiso 1 1 calc R
C17 C 0.5000 0.4586(5) 0.2500 0.067(2) Uani 1 2 d S
C18 C 0.3999(7) 0.5035(4) 0.26962(18) 0.0789(17) Uani 1 1 d .
H18 H 0.3320 0.4742 0.2833 0.095 Uiso 1 1 calc R
C19 C 0.3994(7) 0.5919(4) 0.26910(17) 0.0774(16) Uani 1 1 d .
H19 H 0.3301 0.6216 0.2819 0.093 Uiso 1 1 calc R
C20 C 0.5000 0.6358(5) 0.2500 0.069(2) Uani 1 2 d S
C21 C 0.5360(6) 0.7715(4) 0.29029(17) 0.0723(16) Uani 1 1 d .
C22 C 0.4836(8) 0.8500(5) 0.2977(2) 0.098(2) Uani 1 1 d .
H22 H 0.4219 0.8766 0.2767 0.118 Uiso 1 1 calc R
C23 C 0.5252(10) 0.8884(5) 0.3373(3) 0.120(3) Uani 1 1 d .
H23 H 0.4914 0.9424 0.3433 0.144 Uiso 1 1 calc R
C24 C 0.6142(9) 0.8497(7) 0.3679(3) 0.118(3) Uani 1 1 d .
H24 H 0.6443 0.8772 0.3943 0.141 Uiso 1 1 calc R
C25 C 0.6589(8) 0.7693(6) 0.3591(2) 0.110(3) Uani 1 1 d .
H25 H 0.7166 0.7412 0.3806 0.132 Uiso 1 1 calc R
I1 I 0.34788(4) 0.02272(3) 0.440196(12) 0.07646(19) Uani 1 1 d .
N1 N 0.5956(5) 0.1926(3) 0.49026(14) 0.0726(13) Uani 1 1 d .
N2 N 0.6347(4) 0.1995(3) 0.41408(12) 0.0592(11) Uani 1 1 d .
N3 N 0.7377(5) 0.0748(3) 0.44481(16) 0.0754(13) Uani 1 1 d .
N4 N 0.5000 0.3667(4) 0.2500 0.077(2) Uani 1 2 d S
N5 N 0.5000 0.7278(5) 0.2500 0.0790(19) Uani 1 2 d S
N6 N 0.6225(6) 0.7285(4) 0.31998(16) 0.0895(16) Uani 1 1 d .

loop_
_atom_site_aniso_label
_atom_site_aniso_U_11
_atom_site_aniso_U_22
_atom_site_aniso_U_33
_atom_site_aniso_U_23
_atom_site_aniso_U_13
_atom_site_aniso_U_12
Cu1 0.0733(5) 0.0632(5) 0.0876(5) 0.0160(4) 0.0178(4) -0.0023(4)
C1 0.100(5) 0.072(4) 0.052(3) 0.000(3) 0.009(3) -0.009(4)
C2 0.160(8) 0.089(5) 0.070(4) -0.006(4) 0.042(4) 0.007(5)
C3 0.152(7) 0.109(6) 0.123(6) 0.038(5) 0.066(6) 0.055(6)
C4 0.112(5) 0.107(5) 0.065(4) 0.033(4) 0.028(4) 0.040(4)
C5 0.071(4) 0.049(3) 0.047(3) 0.000(2) 0.005(2) -0.002(3)
C6 0.059(3) 0.060(3) 0.054(3) -0.004(3) 0.002(3) -0.002(3)
C7 0.071(4) 0.087(4) 0.058(3) -0.007(3) 0.017(3) -0.003(3)
C8 0.077(5) 0.112(6) 0.091(5) -0.018(4) 0.031(4) 0.005(4)
C9 0.071(5) 0.088(5) 0.161(7) -0.007(5) 0.030(5) 0.017(4)
C10 0.082(5) 0.091(6) 0.170(8) 0.029(5) 0.041(5) 0.018(4)
C11 0.070(3) 0.067(4) 0.038(2) 0.000(2) 0.008(2) -0.001(3)
C12 0.089(4) 0.076(4) 0.049(3) 0.002(3) 0.003(3) -0.021(3)
C13 0.090(4) 0.080(4) 0.047(3) -0.002(3) -0.005(3) -0.019(3)
C14 0.080(4) 0.072(4) 0.039(3) 0.003(2) 0.006(2) -0.007(3)
C15 0.090(4) 0.064(3) 0.052(3) 0.007(3) 0.001(3) -0.023(3)
C16 0.087(4) 0.071(4) 0.050(3) 0.005(3) -0.003(3) -0.018(3)
C17 0.098(6) 0.068(6) 0.036(3) 0.000 0.003(4) 0.000
C18 0.092(5) 0.089(5) 0.058(3) -0.006(3) 0.020(3) -0.018(4)
C19 0.089(4) 0.086(5) 0.058(3) -0.010(3) 0.016(3) 0.007(4)
C20 0.100(7) 0.064(5) 0.043(4) 0.000 0.008(4) 0.000
C21 0.086(4) 0.083(4) 0.050(3) -0.001(3) 0.015(3) -0.009(3)
C22 0.131(6) 0.090(5) 0.074(4) -0.017(4) 0.007(4) 0.022(4)
C23 0.159(9) 0.095(6) 0.109(6) -0.021(5) 0.037(6) 0.008(5)
C24 0.123(7) 0.145(8) 0.087(5) -0.056(6) 0.018(5) -0.027(6)
C25 0.104(6) 0.149(8) 0.075(4) -0.008(5) -0.004(4) -0.020(5)
I1 0.0757(3) 0.0717(3) 0.0778(3) 0.00963(18) -0.0159(2) -0.00872(19)
N1 0.098(4) 0.069(3) 0.051(3) 0.007(2) 0.009(2) 0.011(3)
N2 0.070(3) 0.064(3) 0.045(2) 0.0037(19) 0.0135(19) 0.003(2)
N3 0.065(3) 0.059(3) 0.107(4) 0.016(3) 0.031(3) 0.011(3)
N4 0.111(6) 0.082(5) 0.036(3) 0.000 -0.001(3) 0.000
N5 0.106(6) 0.083(5) 0.046(3) 0.000 -0.002(3) 0.000
N6 0.092(4) 0.114(4) 0.062(3) -0.011(3) 0.003(3) -0.006(3)

loop_
_atom_type_symbol
_atom_type_description
_atom_type_scat_dispersion_real
_atom_type_scat_dispersion_imag
_atom_type_scat_source
C C 0.0033 0.0016 'International Tables Vol C Tables 4.2.6.8 and 6.1.1.4'
H H 0.0000 0.0000 'International Tables Vol C Tables 4.2.6.8 and 6.1.1.4'
N N 0.0061 0.0033 'International Tables Vol C Tables 4.2.6.8 and 6.1.1.4'
Cu Cu 0.3201 1.2651 'International Tables Vol C Tables 4.2.6.8 and 6.1.1.4'
I I -0.4742 1.8119 'International Tables Vol C Tables 4.2.6.8 and 6.1.1.4'

loop_
_geom_angle_atom_site_label_1
_geom_angle_atom_site_label_2
_geom_angle_atom_site_label_3
_geom_angle
_geom_angle_site_symmetry_1
_geom_angle_site_symmetry_3
N3 Cu1 N1 81.24(18) . .
N3 Cu1 I1 118.41(14) . 5_656
N1 Cu1 I1 113.66(11) . 5_656
N3 Cu1 Cu1 147.62(15) . 5_656
N1 Cu1 Cu1 130.09(13) . 5_656
I1 Cu1 Cu1 61.60(3) 5_656 5_656
N3 Cu1 I1 111.35(15) . .
N1 Cu1 I1 103.89(12) . .
I1 Cu1 I1 120.50(3) 5_656 .
Cu1 Cu1 I1 58.90(3) 5_656 .
C2 C1 N1 123.6(6) . .
C2 C1 H1 118.2 . .
N1 C1 H1 118.2 . .
C1 C2 C3 118.5(6) . .
C1 C2 H2 120.7 . .
C3 C2 H2 120.7 . .
C2 C3 C4 118.8(7) . .
C2 C3 H3 120.6 . .
C4 C3 H3 120.6 . .
C5 C4 C3 118.9(6) . .
C5 C4 H4 120.6 . .
C3 C4 H4 120.6 . .
N1 C5 C4 119.9(5) . .
N1 C5 N2 120.7(5) . .
C4 C5 N2 119.1(4) . .
N3 C6 C7 121.7(5) . .
N3 C6 N2 118.9(5) . .
C7 C6 N2 119.5(5) . .
C8 C7 C6 120.0(6) . .
C8 C7 H7 120.0 . .
C6 C7 H7 120.0 . .
C7 C8 C9 119.3(6) . .
C7 C8 H8 120.4 . .
C9 C8 H8 120.4 . .
C10 C9 C8 117.2(7) . .
C10 C9 H9 121.4 . .
C8 C9 H9 121.4 . .
N3 C10 C9 124.0(7) . .
N3 C10 H10 118.0 . .
C9 C10 H10 118.0 . .
C12 C11 C16 118.9(4) . .
C12 C11 N2 119.2(5) . .
C16 C11 N2 121.9(4) . .
C11 C12 C13 120.1(5) . .
C11 C12 H12 119.9 . .
C13 C12 H12 119.9 . .
C14 C13 C12 121.3(5) . .
C14 C13 H13 119.3 . .
C12 C13 H13 119.3 . .
C13 C14 C15 117.9(4) . .
C13 C14 N4 122.3(5) . .
C15 C14 N4 119.8(5) . .
C16 C15 C14 121.2(5) . .
C16 C15 H15 119.4 . .
C14 C15 H15 119.4 . .
C15 C16 C11 120.5(5) . .
C15 C16 H16 119.8 . .
C11 C16 H16 119.8 . .
C18 C17 C18 118.6(8) 2_655 .
C18 C17 N4 120.7(4) 2_655 .
C18 C17 N4 120.7(4) . .
C17 C18 C19 120.5(6) . .
C17 C18 H18 119.8 . .
C19 C18 H18 119.8 . .
C20 C19 C18 120.5(6) . .
C20 C19 H19 119.8 . .
C18 C19 H19 119.8 . .
C19 C20 C19 119.5(8) . 2_655
C19 C20 N5 120.3(4) . .
C19 C20 N5 120.3(4) 2_655 .
N6 C21 C22 124.2(5) . .
N6 C21 N5 114.9(5) . .
C22 C21 N5 120.9(6) . .
C21 C22 C23 117.2(7) . .
C21 C22 H22 121.4 . .
C23 C22 H22 121.4 . .
C24 C23 C22 121.6(8) . .
C24 C23 H23 119.2 . .
C22 C23 H23 119.2 . .
C23 C24 C25 118.2(7) . .
C23 C24 H24 120.9 . .
C25 C24 H24 120.9 . .
N6 C25 C24 122.7(7) . .
N6 C25 H25 118.7 . .
C24 C25 H25 118.7 . .
Cu1 I1 Cu1 59.50(3) 5_656 .
C5 N1 C1 119.6(5) . .
C5 N1 Cu1 109.8(3) . .
C1 N1 Cu1 111.8(4) . .
C6 N2 C5 125.9(4) . .
C6 N2 C11 116.7(4) . .
C5 N2 C11 117.3(4) . .
C6 N3 C10 117.5(5) . .
C6 N3 Cu1 125.4(4) . .
C10 N3 Cu1 117.0(4) . .
C14 N4 C14 123.6(7) 2_655 .
C14 N4 C17 118.2(3) 2_655 .
C14 N4 C17 118.2(3) . .
C21 N5 C21 122.1(7) . 2_655
C21 N5 C20 119.0(4) . .
C21 N5 C20 119.0(4) 2_655 .
C21 N6 C25 116.1(6) . .

loop_
_geom_bond_atom_site_label_1
_geom_bond_atom_site_label_2
_geom_bond_distance
_geom_bond_site_symmetry_2
Cu1 N3 2.024(4) .
Cu1 N1 2.183(5) .
Cu1 I1 2.5619(8) 5_656
Cu1 Cu1 2.5780(14) 5_656
Cu1 I1 2.6320(8) .
C1 C2 1.294(9) .
C1 N1 1.335(7) .
C1 H1 0.9300 .
C2 C3 1.372(10) .
C2 H2 0.9300 .
C3 C4 1.382(9) .
C3 H3 0.9300 .
C4 C5 1.364(7) .
C4 H4 0.9300 .
C5 N1 1.314(6) .
C5 N2 1.410(6) .
C6 N3 1.327(6) .
C6 C7 1.386(7) .
C6 N2 1.395(6) .
C7 C8 1.353(9) .
C7 H7 0.9300 .
C8 C9 1.381(10) .
C8 H8 0.9300 .
C9 C10 1.377(10) .
C9 H9 0.9300 .
C10 N3 1.340(8) .
C10 H10 0.9300 .
C11 C12 1.370(7) .
C11 C16 1.374(7) .
C11 N2 1.453(6) .
C12 C13 1.391(7) .
C12 H12 0.9300 .
C13 C14 1.356(7) .
C13 H13 0.9300 .
C14 C15 1.388(7) .
C14 N4 1.412(6) .
C15 C16 1.368(7) .
C15 H15 0.9300 .
C16 H16 0.9300 .
C17 C18 1.376(7) 2_655
C17 C18 1.376(7) .
C17 N4 1.435(10) .
C18 C19 1.380(8) .
C18 H18 0.9300 .
C19 C20 1.364(7) .
C19 H19 0.9300 .
C20 C19 1.364(7) 2_655
C20 N5 1.437(10) .
C21 N6 1.351(7) .
C21 C22 1.353(8) .
C21 N5 1.412(6) .
C22 C23 1.365(10) .
C22 H22 0.9300 .
C23 C24 1.350(11) .
C23 H23 0.9300 .
C24 C25 1.363(11) .
C24 H24 0.9300 .
C25 N6 1.360(8) .
C25 H25 0.9300 .
I1 Cu1 2.5619(8) 5_656
N4 C14 1.412(6) 2_655
N5 C21 1.412(6) 2_655

loop_
_geom_torsion_atom_site_label_1
_geom_torsion_atom_site_label_2
_geom_torsion_atom_site_label_3
_geom_torsion_atom_site_label_4
_geom_torsion
_geom_torsion_site_symmetry_1
_geom_torsion_site_symmetry_4
N1 C1 C2 C3 2.7(12) . .
C1 C2 C3 C4 -6.2(12) . .
C2 C3 C4 C5 2.3(12) . .
C3 C4 C5 N1 5.3(10) . .
C3 C4 C5 N2 179.2(6) . .
N3 C6 C7 C8 0.9(8) . .
N2 C6 C7 C8 180.0(5) . .
C6 C7 C8 C9 -5.1(10) . .
C7 C8 C9 C10 4.3(11) . .
C8 C9 C10 N3 0.6(13) . .
C16 C11 C12 C13 2.2(9) . .
N2 C11 C12 C13 -179.6(5) . .
C11 C12 C13 C14 -0.3(9) . .
C12 C13 C14 C15 -1.5(9) . .
C12 C13 C14 N4 -179.7(5) . .
C13 C14 C15 C16 1.5(9) . .
N4 C14 C15 C16 179.6(5) . .
C14 C15 C16 C11 0.5(9) . .
C12 C11 C16 C15 -2.3(9) . .
N2 C11 C16 C15 179.6(5) . .
C18 C17 C18 C19 0.7(4) 2_655 .
N4 C17 C18 C19 -179.3(4) . .
C17 C18 C19 C20 -1.5(8) . .
C18 C19 C20 C19 0.7(4) . 2_655
C18 C19 C20 N5 -179.3(4) . .
N6 C21 C22 C23 2.1(11) . .
N5 C21 C22 C23 -179.1(6) . .
C21 C22 C23 C24 -0.3(12) . .
C22 C23 C24 C25 -2.2(14) . .
C23 C24 C25 N6 3.1(13) . .
N3 Cu1 I1 Cu1 145.40(15) . 5_656
N1 Cu1 I1 Cu1 -128.72(13) . 5_656
I1 Cu1 I1 Cu1 0.0 5_656 5_656
C4 C5 N1 C1 -9.0(8) . .
N2 C5 N1 C1 177.2(5) . .
C4 C5 N1 Cu1 122.2(5) . .
N2 C5 N1 Cu1 -51.6(5) . .
C2 C1 N1 C5 5.1(9) . .
C2 C1 N1 Cu1 -125.2(6) . .
N3 Cu1 N1 C5 60.7(4) . .
I1 Cu1 N1 C5 178.0(3) 5_656 .
Cu1 Cu1 N1 C5 -110.1(3) 5_656 .
I1 Cu1 N1 C5 -49.3(4) . .
N3 Cu1 N1 C1 -164.1(4) . .
I1 Cu1 N1 C1 -46.8(4) 5_656 .
Cu1 Cu1 N1 C1 25.1(5) 5_656 .
I1 Cu1 N1 C1 86.0(4) . .
N3 C6 N2 C5 27.3(7) . .
C7 C6 N2 C5 -151.7(5) . .
N3 C6 N2 C11 -155.4(5) . .
C7 C6 N2 C11 25.5(7) . .
N1 C5 N2 C6 0.7(8) . .
C4 C5 N2 C6 -173.2(5) . .
N1 C5 N2 C11 -176.6(5) . .
C4 C5 N2 C11 9.6(7) . .
C12 C11 N2 C6 81.7(6) . .
C16 C11 N2 C6 -100.2(6) . .
C12 C11 N2 C5 -100.8(6) . .
C16 C11 N2 C5 77.3(6) . .
C7 C6 N3 C10 3.8(8) . .
N2 C6 N3 C10 -175.2(6) . .
C7 C6 N3 Cu1 -172.5(4) . .
N2 C6 N3 Cu1 8.4(7) . .
C9 C10 N3 C6 -4.6(11) . .
C9 C10 N3 Cu1 172.0(7) . .
N1 Cu1 N3 C6 -42.0(5) . .
I1 Cu1 N3 C6 -154.2(4) 5_656 .
Cu1 Cu1 N3 C6 124.8(4) 5_656 .
I1 Cu1 N3 C6 59.6(5) . .
N1 Cu1 N3 C10 141.7(6) . .
I1 Cu1 N3 C10 29.4(6) 5_656 .
Cu1 Cu1 N3 C10 -51.6(7) 5_656 .
I1 Cu1 N3 C10 -116.8(5) . .
C13 C14 N4 C14 -30.3(4) . 2_655
C15 C14 N4 C14 151.6(6) . 2_655
C13 C14 N4 C17 149.7(4) . .
C15 C14 N4 C17 -28.4(6) . .
C18 C17 N4 C14 -69.6(4) 2_655 2_655
C18 C17 N4 C14 110.4(4) . 2_655
C18 C17 N4 C14 110.4(4) 2_655 .
C18 C17 N4 C14 -69.6(4) . .
N6 C21 N5 C21 -152.2(6) . 2_655
C22 C21 N5 C21 28.9(5) . 2_655
N6 C21 N5 C20 27.8(5) . .
C22 C21 N5 C20 -151.1(5) . .
C19 C20 N5 C21 72.0(4) . .
C19 C20 N5 C21 -108.0(4) 2_655 .
C19 C20 N5 C21 -108.0(4) . 2_655
C19 C20 N5 C21 72.0(4) 2_655 2_655
C22 C21 N6 C25 -1.2(9) . .
N5 C21 N6 C25 179.9(5) . .
C24 C25 N6 C21 -1.5(10) . .
